data_7220403
loop_
_publ_author_name
'Wang, Ai'
'Merkens, Carina'
'Englert, Ulli'

_publ_section_title
;
 Interplay of ligand chirality and metal configuration in mononuclear
 complexes and in a coordination polymer of Cr(iii)
;
_journal_issue 23
_journal_name_full CrystEngComm
_journal_page_first 4293
_journal_paper_doi 10.1039/C5CE00586H
_journal_volume 17
_journal_year 2015
_chemical_absolute_configuration rmad
_chemical_formula_moiety '2(C12 H28 Cl2 Cr N4), C2 H5 O, 2(Cl) '
_chemical_formula_sum 'C26 H61 Cl6 Cr2 N8 O'
_chemical_formula_weight 818.53
_chemical_name_common 2
_chemical_name_systematic
;
 ?
;
_space_group_crystal_system monoclinic
_space_group_IT_number 5
_space_group_name_Hall 'C 2y'
_space_group_name_H-M_alt 'C 1 2 1'
_symmetry_space_group_name_Hall 'C 2y'
_symmetry_space_group_name_H-M 'C 1 2 1'
_atom_sites_solution_hydrogens mixed
_audit_creation_method SHELXL-2013
_audit_update_record
;
2015-02-05 deposited with the CCDC.
2015-05-05 downloaded from the CCDC.
;
_cell_angle_alpha 90
_cell_angle_beta 111.163(5)
_cell_angle_gamma 90
_cell_formula_units_Z 4
_cell_length_a 25.314(6)
_cell_length_b 11.006(3)
_cell_length_c 14.816(4)
_cell_measurement_reflns_used 1928
_cell_measurement_temperature 100(2)
_cell_measurement_theta_max 25.93
_cell_measurement_theta_min 2.33
_cell_volume 3849.4(17)
_computing_cell_refinement 'Bruker SAINT'
_computing_data_collection 'Bruker SMART'
_computing_data_reduction 'Bruker SAINT'
_computing_structure_refinement 'SHELXL-2013 (Sheldrick, 2013)'
_computing_structure_solution SHELXS-97
_diffrn_ambient_temperature 100(2)
_diffrn_measured_fraction_theta_full 0.998
_diffrn_measured_fraction_theta_max 0.998
_diffrn_measurement_device_type 'CCD area detector'
_diffrn_measurement_method '\w scans'
_diffrn_radiation_source 'Incoatec microsource'
_diffrn_radiation_type MoK\a
_diffrn_radiation_wavelength 0.71073
_diffrn_reflns_av_R_equivalents 0.0958
_diffrn_reflns_av_unetI/netI 0.1323
_diffrn_reflns_Laue_measured_fraction_full 0.998
_diffrn_reflns_Laue_measured_fraction_max 0.998
_diffrn_reflns_limit_h_max 31
_diffrn_reflns_limit_h_min -31
_diffrn_reflns_limit_k_max 13
_diffrn_reflns_limit_k_min -13
_diffrn_reflns_limit_l_max 18
_diffrn_reflns_limit_l_min -18
_diffrn_reflns_number 16862
_diffrn_reflns_point_group_measured_fraction_full 0.998
_diffrn_reflns_point_group_measured_fraction_max 0.997
_diffrn_reflns_theta_full 25.242
_diffrn_reflns_theta_max 26.000
_diffrn_reflns_theta_min 2.042
_diffrn_source 'multilayer optics'
_exptl_absorpt_coefficient_mu 1.014
_exptl_absorpt_correction_T_max 0.7454
_exptl_absorpt_correction_T_min 0.4585
_exptl_absorpt_correction_type multi-scan
_exptl_absorpt_process_details SADABS
_exptl_crystal_colour purple
_exptl_crystal_density_diffrn 1.412
_exptl_crystal_description block
_exptl_crystal_F_000 1724
_exptl_crystal_size_max 0.220
_exptl_crystal_size_mid 0.050
_exptl_crystal_size_min 0.010
_refine_diff_density_max 1.059
_refine_diff_density_min -0.717
_refine_diff_density_rms 0.110
_refine_ls_abs_structure_details
;
 Flack x determined using 1753 quotients [(I+)-(I-)]/[(I+)+(I-)]
 (Parsons and Flack (2004), Acta Cryst. A60, s61).
;
_refine_ls_abs_structure_Flack 0.08(4)
_refine_ls_extinction_method none
_refine_ls_goodness_of_fit_ref 1.001
_refine_ls_hydrogen_treatment mixed
_refine_ls_matrix_type full
_refine_ls_number_parameters 435
_refine_ls_number_reflns 7551
_refine_ls_number_restraints 33
_refine_ls_restrained_S_all 1.005
_refine_ls_R_factor_all 0.1095
_refine_ls_R_factor_gt 0.0676
_refine_ls_shift/su_max 0.000
_refine_ls_shift/su_mean 0.000
_refine_ls_structure_factor_coef Fsqd
_refine_ls_weighting_details
;
 w=1/[\s^2^(Fo^2^)+(0.0628P)^2^]
 where P=(Fo^2^+2Fc^2^)/3
;
_refine_ls_weighting_scheme calc
_refine_ls_wR_factor_gt 0.1451
_refine_ls_wR_factor_ref 0.1684
_reflns_Friedel_coverage 0.894
_reflns_Friedel_fraction_full 0.998
_reflns_Friedel_fraction_max 0.997
_reflns_number_gt 5040
_reflns_number_total 7551
_reflns_threshold_expression 'I > 2\s(I)'
_cod_data_source_file c5ce00586h2.cif
_cod_data_source_block 2
_cod_depositor_comments 'Adding full bibliography for 7220402--7220408.cif.'
_cod_original_cell_volume 3849.6(16)
_cod_original_formula_sum 'C26 H61 Cl6 Cr2 N8 O '
_cod_database_code 7220403
_shelx_space_group_comment
;
The symmetry employed for this shelxl refinement is uniquely defined
by the following loop, which should always be used as a source of
symmetry information in preference to the above space-group names.
They are only intended as comments.
;
_shelx_estimated_absorpt_t_min 0.808
_shelx_estimated_absorpt_t_max 0.990
_shelxl_version_number 2013-2

loop_
_space_group_symop_operation_xyz
'x, y, z'
'-x, y, -z'
'x+1/2, y+1/2, z'
'-x+1/2, y+1/2, -z'

loop_
_atom_site_label
_atom_site_type_symbol
_atom_site_fract_x
_atom_site_fract_y
_atom_site_fract_z
_atom_site_U_iso_or_equiv
_atom_site_adp_type
_atom_site_occupancy
_atom_site_site_symmetry_order
_atom_site_calc_flag
_atom_site_refinement_flags_posn
_atom_site_refinement_flags_adp
_atom_site_refinement_flags_occupancy
_atom_site_disorder_assembly
_atom_site_disorder_group
Cr1 Cr 0.70733(8) 0.25001(15) 0.60312(14) 0.0218(5) Uani 1 1 d . . . . .
Cl1 Cl 0.73899(14) 0.0567(3) 0.5893(2) 0.0302(8) Uani 1 1 d . . . . .
Cl2 Cl 0.64043(14) 0.1856(3) 0.6666(3) 0.0345(8) Uani 1 1 d . . . . .
Cl3 Cl 0.76667(15) 0.6831(3) 0.6497(3) 0.0334(8) Uani 1 1 d . . . . .
N1 N 0.6765(4) 0.4275(10) 0.5966(7) 0.025(2) Uani 1 1 d D . . . .
H1D H 0.651(3) 0.422(9) 0.633(6) 0.030 Uiso 1 1 d D U . . .
H1E H 0.706(3) 0.489(8) 0.628(6) 0.030 Uiso 1 1 d D U . . .
N2 N 0.6480(4) 0.2420(10) 0.4628(8) 0.026(2) Uani 1 1 d D . . . .
H2D H 0.667(4) 0.243(9) 0.415(6) 0.031 Uiso 1 1 d D U . . .
H2E H 0.625(4) 0.168(5) 0.453(7) 0.031 Uiso 1 1 d D U . . .
N3 N 0.7705(4) 0.3213(9) 0.5602(7) 0.024(3) Uani 1 1 d D . . . .
H3D H 0.779(4) 0.244(4) 0.535(6) 0.029 Uiso 1 1 d D U . . .
H3E H 0.760(4) 0.382(6) 0.508(4) 0.029 Uiso 1 1 d D U . . .
N4 N 0.7678(5) 0.2698(9) 0.7371(8) 0.026(2) Uani 1 1 d D . . . .
H4D H 0.765(4) 0.340(5) 0.776(6) 0.031 Uiso 1 1 d D U . . .
H4E H 0.767(4) 0.197(5) 0.775(6) 0.031 Uiso 1 1 d D U . . .
C1 C 0.6416(5) 0.4569(10) 0.4927(9) 0.029(3) Uani 1 1 d . . . . .
H1 H 0.6680 0.4755 0.4581 0.034 Uiso 1 1 calc R U . . .
C2 C 0.6073(5) 0.3449(10) 0.4466(8) 0.028(3) Uani 1 1 d . . . . .
H2 H 0.5817 0.3262 0.4828 0.033 Uiso 1 1 calc R U . . .
C3 C 0.5707(6) 0.3657(13) 0.3426(10) 0.037(3) Uani 1 1 d . . . . .
H3A H 0.5473 0.2925 0.3170 0.044 Uiso 1 1 calc R U . . .
H3B H 0.5950 0.3789 0.3041 0.044 Uiso 1 1 calc R U . . .
C4 C 0.5325(5) 0.4742(12) 0.3320(10) 0.044(3) Uani 1 1 d . . . . .
H4A H 0.5054 0.4578 0.3648 0.053 Uiso 1 1 calc R U . . .
H4B H 0.5105 0.4887 0.2625 0.053 Uiso 1 1 calc R U . . .
C5 C 0.5672(5) 0.5858(12) 0.3757(10) 0.042(3) Uani 1 1 d . . . . .
H5A H 0.5415 0.6559 0.3691 0.051 Uiso 1 1 calc R U . . .
H5B H 0.5924 0.6050 0.3399 0.051 Uiso 1 1 calc R U . . .
C6 C 0.6029(6) 0.5666(14) 0.4830(10) 0.037(3) Uani 1 1 d . . . . .
H6A H 0.6260 0.6399 0.5094 0.044 Uiso 1 1 calc R U . . .
H6B H 0.5779 0.5524 0.5201 0.044 Uiso 1 1 calc R U . . .
C7 C 0.8165(4) 0.3738(10) 0.6469(8) 0.023(2) Uani 1 1 d . . . . .
H7 H 0.8026 0.4529 0.6632 0.027 Uiso 1 1 calc R U . . .
C8 C 0.8241(4) 0.2857(10) 0.7301(8) 0.022(2) Uani 1 1 d . . . . .
H8 H 0.8368 0.2056 0.7133 0.027 Uiso 1 1 calc R U . . .
C9 C 0.8689(5) 0.3316(12) 0.8237(11) 0.034(3) Uani 1 1 d . . . . .
H9A H 0.8548 0.4052 0.8460 0.041 Uiso 1 1 calc R U . . .
H9B H 0.8764 0.2687 0.8745 0.041 Uiso 1 1 calc R U . . .
C10 C 0.9236(5) 0.3614(13) 0.8079(10) 0.037(3) Uani 1 1 d . . . . .
H10A H 0.9409 0.2849 0.7969 0.045 Uiso 1 1 calc R U . . .
H10B H 0.9504 0.3994 0.8674 0.045 Uiso 1 1 calc R U . . .
C11 C 0.9152(5) 0.4469(12) 0.7223(9) 0.038(3) Uani 1 1 d . . . . .
H11A H 0.9027 0.5275 0.7366 0.045 Uiso 1 1 calc R U . . .
H11B H 0.9516 0.4575 0.7127 0.045 Uiso 1 1 calc R U . . .
C12 C 0.8719(5) 0.3971(12) 0.6320(9) 0.027(3) Uani 1 1 d . . . . .
H12A H 0.8860 0.3202 0.6142 0.032 Uiso 1 1 calc R U . . .
H12B H 0.8656 0.4555 0.5783 0.032 Uiso 1 1 calc R U . . .
Cr2 Cr 0.78779(8) 0.91156(14) 0.89589(14) 0.0183(5) Uani 1 1 d . . . . .
Cl4 Cl 0.85460(13) 0.9842(3) 0.8346(3) 0.0289(8) Uani 1 1 d . . . . .
Cl5 Cl 0.75641(13) 1.1049(2) 0.9139(2) 0.0257(7) Uani 1 1 d . . . . .
Cl6 Cl 0.73354(13) 0.4957(3) 0.8466(2) 0.0258(7) Uani 1 1 d . . . . .
N5 N 0.8196(4) 0.7372(9) 0.8932(7) 0.019(2) Uani 1 1 d D . . . .
H5D H 0.794(4) 0.669(6) 0.893(6) 0.023 Uiso 1 1 d D U . . .
H5E H 0.826(4) 0.733(8) 0.831(3) 0.023 Uiso 1 1 d D U . . .
N6 N 0.8455(4) 0.9088(9) 1.0370(7) 0.022(2) Uani 1 1 d D . . . .
H6D H 0.883(2) 0.948(8) 1.054(6) 0.026 Uiso 1 1 d D U . . .
H6E H 0.827(3) 0.932(9) 1.083(6) 0.026 Uiso 1 1 d D U . . .
N7 N 0.7262(4) 0.8895(9) 0.7606(7) 0.017(2) Uani 1 1 d D . . . .
H7D H 0.711(4) 0.969(4) 0.734(6) 0.020 Uiso 1 1 d D U . . .
H7E H 0.748(3) 0.855(7) 0.723(6) 0.020 Uiso 1 1 d D U . . .
N8 N 0.7252(4) 0.8436(9) 0.9415(8) 0.019(2) Uani 1 1 d D . . . .
H8D H 0.732(4) 0.757(2) 0.960(6) 0.023 Uiso 1 1 d D U . . .
H8E H 0.717(4) 0.888(6) 0.993(5) 0.023 Uiso 1 1 d D U . . .
C13 C 0.8742(4) 0.7264(9) 0.9757(8) 0.021(2) Uani 1 1 d . . . . .
H13 H 0.9030 0.7755 0.9599 0.026 Uiso 1 1 calc R U . . .
C14 C 0.8673(4) 0.7822(9) 1.0640(7) 0.019(2) Uani 1 1 d . . . . .
H14 H 0.8380 0.7347 1.0794 0.022 Uiso 1 1 calc R U . . .
C15 C 0.9221(5) 0.7781(11) 1.1517(9) 0.023(3) Uani 1 1 d . . . . .
H15A H 0.9511 0.8290 1.1396 0.028 Uiso 1 1 calc R U . . .
H15B H 0.9154 0.8114 1.2088 0.028 Uiso 1 1 calc R U . . .
C16 C 0.9433(5) 0.6482(11) 1.1720(9) 0.030(3) Uani 1 1 d . . . . .
H16A H 0.9802 0.6474 1.2265 0.036 Uiso 1 1 calc R U . . .
H16B H 0.9162 0.5997 1.1914 0.036 Uiso 1 1 calc R U . . .
C17 C 0.9501(5) 0.5911(11) 1.0839(8) 0.030(3) Uani 1 1 d . . . . .
H17A H 0.9613 0.5050 1.0982 0.036 Uiso 1 1 calc R U . . .
H17B H 0.9808 0.6333 1.0700 0.036 Uiso 1 1 calc R U . . .
C18 C 0.8960(5) 0.5974(11) 0.9950(9) 0.026(3) Uani 1 1 d . . . . .
H18A H 0.9036 0.5664 0.9381 0.031 Uiso 1 1 calc R U . . .
H18B H 0.8668 0.5450 1.0048 0.031 Uiso 1 1 calc R U . . .
C19 C 0.6794(4) 0.8144(9) 0.7687(7) 0.019(2) Uani 1 1 d . . . . .
H19 H 0.6923 0.7278 0.7764 0.023 Uiso 1 1 calc R U . . .
C20 C 0.6698(4) 0.8510(10) 0.8591(8) 0.022(2) Uani 1 1 d . . . . .
H20 H 0.6571 0.9376 0.8518 0.026 Uiso 1 1 calc R U . . .
C21 C 0.6240(5) 0.7740(13) 0.8756(10) 0.029(3) Uani 1 1 d . . . . .
H21A H 0.6164 0.8051 0.9325 0.034 Uiso 1 1 calc R U . . .
H21B H 0.6372 0.6889 0.8890 0.034 Uiso 1 1 calc R U . . .
C22 C 0.5690(4) 0.7788(11) 0.7847(9) 0.033(3) Uani 1 1 d . . . . .
H22A H 0.5405 0.7234 0.7938 0.040 Uiso 1 1 calc R U . . .
H22B H 0.5534 0.8622 0.7767 0.040 Uiso 1 1 calc R U . . .
C23 C 0.5798(5) 0.7422(12) 0.6931(9) 0.035(3) Uani 1 1 d . . . . .
H23A H 0.5917 0.6560 0.6979 0.042 Uiso 1 1 calc R U . . .
H23B H 0.5445 0.7508 0.6360 0.042 Uiso 1 1 calc R U . . .
C24 C 0.6260(5) 0.8222(12) 0.6804(9) 0.026(3) Uani 1 1 d . . . . .
H24A H 0.6339 0.7953 0.6227 0.031 Uiso 1 1 calc R U . . .
H24B H 0.6128 0.9075 0.6700 0.031 Uiso 1 1 calc R U . . .
O1 O 0.4413(7) 0.5753(17) 0.0332(14) 0.039(5) Uiso 0.5 1 d D U P A -1
C25 C 0.4847(10) 0.621(3) 0.0251(19) 0.041(6) Uiso 0.5 1 d D U P A -1
H25A H 0.5152 0.6277 0.0895 0.049 Uiso 0.5 1 calc R U P A -1
H25B H 0.4761 0.7036 -0.0030 0.049 Uiso 0.5 1 calc R U P A -1
C26 C 0.5035(10) 0.542(2) -0.0391(17) 0.039(6) Uiso 0.5 1 d D U P A -1
H26A H 0.5032 0.4566 -0.0195 0.059 Uiso 0.5 1 calc R U P A -1
H26B H 0.5419 0.5645 -0.0338 0.059 Uiso 0.5 1 calc R U P A -1
H26C H 0.4776 0.5515 -0.1063 0.059 Uiso 0.5 1 calc R U P A -1
O2 O 0.0561(9) 0.580(2) 0.4763(17) 0.064(7) Uiso 0.5 1 d D U P B -1
C27 C 0.0030(13) 0.558(4) 0.458(2) 0.081(11) Uiso 0.5 1 d D U P B -1
H27A H -0.0102 0.5073 0.3987 0.097 Uiso 0.5 1 calc R U P B -1
H27B H -0.0171 0.6369 0.4402 0.097 Uiso 0.5 1 calc R U P B -1
C28 C -0.0178(9) 0.498(2) 0.5307(15) 0.023(5) Uiso 0.5 1 d D U P B -1
H28A H -0.0176 0.4096 0.5231 0.035 Uiso 0.5 1 calc R U P B -1
H28B H -0.0564 0.5254 0.5200 0.035 Uiso 0.5 1 calc R U P B -1
H28C H 0.0072 0.5202 0.5964 0.035 Uiso 0.5 1 calc R U P B -1

loop_
_atom_site_aniso_label
_atom_site_aniso_U_11
_atom_site_aniso_U_22
_atom_site_aniso_U_33
_atom_site_aniso_U_23
_atom_site_aniso_U_13
_atom_site_aniso_U_12
Cr1 0.0330(11) 0.0154(10) 0.0192(12) -0.0028(9) 0.0121(9) -0.0046(9)
Cl1 0.052(2) 0.0134(15) 0.0280(19) 0.0004(14) 0.0180(16) 0.0007(14)
Cl2 0.0403(19) 0.035(2) 0.031(2) -0.0017(17) 0.0169(16) -0.0095(16)
Cl3 0.060(2) 0.0186(15) 0.0297(19) 0.0007(15) 0.0257(17) 0.0019(15)
N1 0.026(5) 0.027(6) 0.020(6) -0.005(5) 0.005(5) -0.001(5)
N2 0.032(6) 0.020(5) 0.026(6) 0.000(5) 0.011(5) 0.001(5)
N3 0.036(6) 0.021(6) 0.017(6) 0.002(5) 0.011(5) 0.003(5)
N4 0.041(6) 0.016(6) 0.028(6) -0.007(5) 0.020(5) -0.009(5)
C1 0.029(6) 0.022(6) 0.037(7) -0.007(5) 0.014(5) 0.000(5)
C2 0.025(6) 0.027(6) 0.031(7) -0.007(5) 0.009(5) -0.003(5)
C3 0.046(8) 0.027(7) 0.040(9) -0.003(6) 0.018(7) -0.005(6)
C4 0.035(7) 0.039(8) 0.049(9) 0.010(7) 0.005(6) 0.004(6)
C5 0.044(8) 0.031(7) 0.042(9) 0.002(6) 0.005(7) 0.008(6)
C6 0.040(7) 0.034(8) 0.040(8) -0.009(7) 0.018(7) -0.002(6)
C7 0.023(6) 0.011(5) 0.030(7) -0.005(5) 0.005(5) -0.005(4)
C8 0.028(6) 0.010(5) 0.027(6) -0.001(5) 0.008(5) 0.003(5)
C9 0.038(7) 0.023(7) 0.042(9) -0.002(7) 0.014(7) 0.004(6)
C10 0.031(6) 0.042(8) 0.034(7) 0.003(7) 0.005(6) 0.002(6)
C11 0.028(7) 0.040(8) 0.049(8) 0.004(7) 0.018(6) -0.004(6)
C12 0.038(7) 0.021(7) 0.025(7) 0.003(6) 0.016(6) 0.002(6)
Cr2 0.0234(10) 0.0108(9) 0.0232(12) 0.0003(9) 0.0115(9) -0.0006(8)
Cl4 0.0308(16) 0.0270(17) 0.035(2) 0.0014(15) 0.0188(15) -0.0050(14)
Cl5 0.0393(17) 0.0118(15) 0.0285(19) -0.0003(13) 0.0153(15) 0.0024(13)
Cl6 0.0386(17) 0.0184(15) 0.0269(18) 0.0004(14) 0.0195(14) -0.0025(13)
N5 0.020(5) 0.017(5) 0.020(6) -0.003(5) 0.005(4) -0.003(4)
N6 0.024(5) 0.014(5) 0.029(6) -0.004(5) 0.012(4) 0.000(4)
N7 0.020(5) 0.016(5) 0.017(5) 0.006(4) 0.008(4) -0.001(4)
N8 0.019(5) 0.012(5) 0.029(7) 0.007(5) 0.012(5) 0.001(4)
C13 0.026(6) 0.014(5) 0.029(6) -0.003(5) 0.016(5) 0.003(4)
C14 0.021(5) 0.013(5) 0.022(6) -0.003(5) 0.008(4) -0.001(4)
C15 0.027(6) 0.016(6) 0.026(7) 0.000(5) 0.009(5) -0.003(5)
C16 0.032(7) 0.023(6) 0.032(7) 0.007(6) 0.008(6) 0.009(5)
C17 0.033(7) 0.025(6) 0.032(7) 0.002(5) 0.011(6) 0.010(5)
C18 0.031(6) 0.015(6) 0.029(7) 0.005(5) 0.008(5) 0.011(5)
C19 0.024(5) 0.012(5) 0.026(6) 0.005(5) 0.014(5) 0.000(4)
C20 0.025(6) 0.017(6) 0.025(6) -0.003(5) 0.012(5) -0.006(5)
C21 0.018(6) 0.031(8) 0.043(8) 0.003(7) 0.018(6) -0.002(5)
C22 0.020(6) 0.035(7) 0.047(8) 0.004(6) 0.015(5) 0.001(5)
C23 0.035(7) 0.030(7) 0.038(8) -0.006(6) 0.011(6) -0.012(6)
C24 0.041(7) 0.026(7) 0.009(6) -0.001(5) 0.007(6) -0.008(6)

loop_
_atom_type_symbol
_atom_type_description
_atom_type_scat_dispersion_real
_atom_type_scat_dispersion_imag
_atom_type_scat_source
C C 0.0033 0.0016 'International Tables Vol C Tables 4.2.6.8 and 6.1.1.4'
H H 0.0000 0.0000 'International Tables Vol C Tables 4.2.6.8 and 6.1.1.4'
N N 0.0061 0.0033 'International Tables Vol C Tables 4.2.6.8 and 6.1.1.4'
Cl Cl 0.1484 0.1585 'International Tables Vol C Tables 4.2.6.8 and 6.1.1.4'
Cr Cr 0.3209 0.6236 'International Tables Vol C Tables 4.2.6.8 and 6.1.1.4'
O O 0.0106 0.0060 'International Tables Vol C Tables 4.2.6.8 and 6.1.1.4'

loop_
_geom_angle_atom_site_label_1
_geom_angle_atom_site_label_2
_geom_angle_atom_site_label_3
_geom_angle
N4 Cr1 N3 82.3(4)
N4 Cr1 N2 175.5(4)
N3 Cr1 N2 93.9(4)
N4 Cr1 N1 94.7(4)
N3 Cr1 N1 87.1(4)
N2 Cr1 N1 82.6(4)
N4 Cr1 Cl1 91.3(3)
N3 Cr1 Cl1 89.4(3)
N2 Cr1 Cl1 91.2(3)
N1 Cr1 Cl1 172.6(3)
N4 Cr1 Cl2 92.3(3)
N3 Cr1 Cl2 173.3(3)
N2 Cr1 Cl2 91.3(3)
N1 Cr1 Cl2 89.4(3)
Cl1 Cr1 Cl2 94.69(14)
C1 N1 Cr1 108.6(7)
C1 N1 H1D 109(6)
Cr1 N1 H1D 103(6)
C1 N1 H1E 113(6)
Cr1 N1 H1E 115(7)
H1D N1 H1E 108(4)
C2 N2 Cr1 109.6(7)
C2 N2 H2D 112(7)
Cr1 N2 H2D 110(6)
C2 N2 H2E 106(6)
Cr1 N2 H2E 111(6)
H2D N2 H2E 108(4)
C7 N3 Cr1 109.1(7)
C7 N3 H3D 117(6)
Cr1 N3 H3D 95(6)
C7 N3 H3E 109(6)
Cr1 N3 H3E 118(6)
H3D N3 H3E 109(4)
C8 N4 Cr1 110.5(7)
C8 N4 H4D 104(6)
Cr1 N4 H4D 118(6)
C8 N4 H4E 111(6)
Cr1 N4 H4E 108(6)
H4D N4 H4E 106(4)
N1 C1 C2 108.3(10)
N1 C1 C6 112.6(10)
C2 C1 C6 110.8(9)
N1 C1 H1 108.3
C2 C1 H1 108.3
C6 C1 H1 108.3
N2 C2 C3 114.5(10)
N2 C2 C1 107.0(9)
C3 C2 C1 112.2(10)
N2 C2 H2 107.6
C3 C2 H2 107.6
C1 C2 H2 107.6
C2 C3 C4 111.3(12)
C2 C3 H3A 109.4
C4 C3 H3A 109.4
C2 C3 H3B 109.4
C4 C3 H3B 109.4
H3A C3 H3B 108.0
C3 C4 C5 110.3(10)
C3 C4 H4A 109.6
C5 C4 H4A 109.6
C3 C4 H4B 109.6
C5 C4 H4B 109.6
H4A C4 H4B 108.1
C4 C5 C6 111.5(11)
C4 C5 H5A 109.3
C6 C5 H5A 109.3
C4 C5 H5B 109.3
C6 C5 H5B 109.3
H5A C5 H5B 108.0
C1 C6 C5 109.0(11)
C1 C6 H6A 109.9
C5 C6 H6A 109.9
C1 C6 H6B 109.9
C5 C6 H6B 109.9
H6A C6 H6B 108.3
N3 C7 C12 114.3(9)
N3 C7 C8 106.2(8)
C12 C7 C8 111.8(9)
N3 C7 H7 108.1
C12 C7 H7 108.1
C8 C7 H7 108.1
N4 C8 C7 106.8(8)
N4 C8 C9 113.4(9)
C7 C8 C9 111.1(9)
N4 C8 H8 108.5
C7 C8 H8 108.5
C9 C8 H8 108.5
C10 C9 C8 110.6(11)
C10 C9 H9A 109.5
C8 C9 H9A 109.5
C10 C9 H9B 109.5
C8 C9 H9B 109.5
H9A C9 H9B 108.1
C9 C10 C11 113.4(10)
C9 C10 H10A 108.9
C11 C10 H10A 108.9
C9 C10 H10B 108.9
C11 C10 H10B 108.9
H10A C10 H10B 107.7
C12 C11 C10 110.8(10)
C12 C11 H11A 109.5
C10 C11 H11A 109.5
C12 C11 H11B 109.5
C10 C11 H11B 109.5
H11A C11 H11B 108.1
C11 C12 C7 110.4(10)
C11 C12 H12A 109.6
C7 C12 H12A 109.6
C11 C12 H12B 109.6
C7 C12 H12B 109.6
H12A C12 H12B 108.1
N7 Cr2 N8 82.9(4)
N7 Cr2 N6 171.3(4)
N8 Cr2 N6 90.5(4)
N7 Cr2 N5 92.0(4)
N8 Cr2 N5 91.2(4)
N6 Cr2 N5 82.5(4)
N7 Cr2 Cl5 92.8(3)
N8 Cr2 Cl5 87.7(3)
N6 Cr2 Cl5 92.5(3)
N5 Cr2 Cl5 174.8(3)
N7 Cr2 Cl4 93.6(3)
N8 Cr2 Cl4 176.3(3)
N6 Cr2 Cl4 93.0(3)
N5 Cr2 Cl4 88.2(3)
Cl5 Cr2 Cl4 93.27(13)
C13 N5 Cr2 108.0(6)
C13 N5 H5D 111(6)
Cr2 N5 H5D 116(6)
C13 N5 H5E 111(5)
Cr2 N5 H5E 105(6)
H5D N5 H5E 107(4)
C14 N6 Cr2 109.9(7)
C14 N6 H6D 96(6)
Cr2 N6 H6D 121(6)
C14 N6 H6E 106(7)
Cr2 N6 H6E 111(6)
H6D N6 H6E 110(4)
C19 N7 Cr2 109.4(6)
C19 N7 H7D 109(5)
Cr2 N7 H7D 110(6)
C19 N7 H7E 117(5)
Cr2 N7 H7E 102(6)
H7D N7 H7E 109(4)
C20 N8 Cr2 108.4(7)
C20 N8 H8D 107(6)
Cr2 N8 H8D 111(5)
C20 N8 H8E 102(6)
Cr2 N8 H8E 118(6)
H8D N8 H8E 109(4)
N5 C13 C14 108.5(8)
N5 C13 C18 113.5(9)
C14 C13 C18 111.5(9)
N5 C13 H13 107.7
C14 C13 H13 107.7
C18 C13 H13 107.7
N6 C14 C13 107.1(8)
N6 C14 C15 113.0(9)
C13 C14 C15 111.9(9)
N6 C14 H14 108.2
C13 C14 H14 108.2
C15 C14 H14 108.2
C16 C15 C14 110.2(9)
C16 C15 H15A 109.6
C14 C15 H15A 109.6
C16 C15 H15B 109.6
C14 C15 H15B 109.6
H15A C15 H15B 108.1
C17 C16 C15 111.2(10)
C17 C16 H16A 109.4
C15 C16 H16A 109.4
C17 C16 H16B 109.4
C15 C16 H16B 109.4
H16A C16 H16B 108.0
C16 C17 C18 112.5(9)
C16 C17 H17A 109.1
C18 C17 H17A 109.1
C16 C17 H17B 109.1
C18 C17 H17B 109.1
H17A C17 H17B 107.8
C13 C18 C17 111.1(10)
C13 C18 H18A 109.4
C17 C18 H18A 109.4
C13 C18 H18B 109.4
C17 C18 H18B 109.4
H18A C18 H18B 108.0
N7 C19 C20 108.3(8)
N7 C19 C24 112.9(8)
C20 C19 C24 112.1(9)
N7 C19 H19 107.8
C20 C19 H19 107.8
C24 C19 H19 107.8
N8 C20 C19 108.0(8)
N8 C20 C21 112.5(9)
C19 C20 C21 111.8(9)
N8 C20 H20 108.1
C19 C20 H20 108.1
C21 C20 H20 108.1
C20 C21 C22 109.7(10)
C20 C21 H21A 109.7
C22 C21 H21A 109.7
C20 C21 H21B 109.7
C22 C21 H21B 109.7
H21A C21 H21B 108.2
C23 C22 C21 111.6(9)
C23 C22 H22A 109.3
C21 C22 H22A 109.3
C23 C22 H22B 109.3
C21 C22 H22B 109.3
H22A C22 H22B 108.0
C24 C23 C22 110.3(10)
C24 C23 H23A 109.6
C22 C23 H23A 109.6
C24 C23 H23B 109.6
C22 C23 H23B 109.6
H23A C23 H23B 108.1
C19 C24 C23 110.3(10)
C19 C24 H24A 109.6
C23 C24 H24A 109.6
C19 C24 H24B 109.6
C23 C24 H24B 109.6
H24A C24 H24B 108.1
O1 C25 C26 109(2)
O1 C25 H25A 110.0
C26 C25 H25A 110.0
O1 C25 H25B 110.0
C26 C25 H25B 110.0
H25A C25 H25B 108.4
C25 C26 H26A 109.5
C25 C26 H26B 109.5
H26A C26 H26B 109.5
C25 C26 H26C 109.5
H26A C26 H26C 109.5
H26B C26 H26C 109.5
O2 C27 C28 122(3)
O2 C27 H27A 106.8
C28 C27 H27A 106.8
O2 C27 H27B 106.8
C28 C27 H27B 106.8
H27A C27 H27B 106.7
C27 C28 H28A 109.5
C27 C28 H28B 109.5
H28A C28 H28B 109.5
C27 C28 H28C 109.5
H28A C28 H28C 109.5
H28B C28 H28C 109.5

loop_
_geom_bond_atom_site_label_1
_geom_bond_atom_site_label_2
_geom_bond_distance
Cr1 N4 2.034(11)
Cr1 N3 2.077(10)
Cr1 N2 2.081(10)
Cr1 N1 2.093(11)
Cr1 Cl1 2.309(4)
Cr1 Cl2 2.324(4)
N1 C1 1.506(15)
N1 H1D 0.987(14)
N1 H1E 0.987(15)
N2 C2 1.491(14)
N2 H2D 0.991(14)
N2 H2E 0.984(14)
N3 C7 1.502(15)
N3 H3D 0.983(14)
N3 H3E 0.985(14)
N4 C8 1.476(14)
N4 H4D 0.988(14)
N4 H4E 0.986(14)
C1 C2 1.521(15)
C1 C6 1.528(17)
C1 H1 1.0000
C2 C3 1.502(17)
C2 H2 1.0000
C3 C4 1.509(19)
C3 H3A 0.9900
C3 H3B 0.9900
C4 C5 1.513(18)
C4 H4A 0.9900
C4 H4B 0.9900
C5 C6 1.534(18)
C5 H5A 0.9900
C5 H5B 0.9900
C6 H6A 0.9900
C6 H6B 0.9900
C7 C12 1.520(15)
C7 C8 1.525(15)
C7 H7 1.0000
C8 C9 1.526(17)
C8 H8 1.0000
C9 C10 1.520(17)
C9 H9A 0.9900
C9 H9B 0.9900
C10 C11 1.531(17)
C10 H10A 0.9900
C10 H10B 0.9900
C11 C12 1.494(17)
C11 H11A 0.9900
C11 H11B 0.9900
C12 H12A 0.9900
C12 H12B 0.9900
Cr2 N7 2.062(10)
Cr2 N8 2.073(9)
Cr2 N6 2.074(10)
Cr2 N5 2.087(10)
Cr2 Cl5 2.321(3)
Cr2 Cl4 2.331(3)
N5 C13 1.483(13)
N5 H5D 0.990(14)
N5 H5E 0.985(14)
N6 C14 1.499(14)
N6 H6D 0.986(15)
N6 H6E 0.985(14)
N7 C19 1.484(13)
N7 H7D 0.984(14)
N7 H7E 0.984(14)
N8 C20 1.492(14)
N8 H8D 0.986(14)
N8 H8E 0.983(14)
C13 C14 1.511(14)
C13 C18 1.512(15)
C13 H13 1.0000
C14 C15 1.520(15)
C14 H14 1.0000
C15 C16 1.519(16)
C15 H15A 0.9900
C15 H15B 0.9900
C16 C17 1.513(15)
C16 H16A 0.9900
C16 H16B 0.9900
C17 C18 1.521(15)
C17 H17A 0.9900
C17 H17B 0.9900
C18 H18A 0.9900
C18 H18B 0.9900
C19 C20 1.499(14)
C19 C24 1.507(16)
C19 H19 1.0000
C20 C21 1.526(15)
C20 H20 1.0000
C21 C22 1.551(16)
C21 H21A 0.9900
C21 H21B 0.9900
C22 C23 1.532(16)
C22 H22A 0.9900
C22 H22B 0.9900
C23 C24 1.528(16)
C23 H23A 0.9900
C23 H23B 0.9900
C24 H24A 0.9900
C24 H24B 0.9900
O1 C25 1.25(2)
C25 C26 1.49(2)
C25 H25A 0.9900
C25 H25B 0.9900
C26 H26A 0.9800
C26 H26B 0.9800
C26 H26C 0.9800
O2 C27 1.29(2)
C27 C28 1.52(2)
C27 H27A 0.9900
C27 H27B 0.9900
C28 H28A 0.9800
C28 H28B 0.9800
C28 H28C 0.9800
